data_4300270
loop_
_publ_author_name
'Du, Shaowu'
'Jeffery, John C.'
'Kautz, Jason A.'
'Lu, Xiu Lian'
'McGrath, Thomas D.'
'Miller, Thomas A.'
'Riis-Johannessen, T.'
'Stone, F. Gordon A.'

_publ_section_title
;
 Reactions of the Dianion [1,1,1-(CO)3-2-Ph-closo-1,2-MnCB9H9]2- with
 Transition-Metal Cations: Facile Insertion and Then Extrusion of Cluster
 Vertexes
;
_journal_coden_ASTM INOCAJ
_journal_issue 8
_journal_name_full 'Inorganic Chemistry'
_journal_page_first 2815
_journal_page_last 2825
_journal_paper_doi 10.1021/ic048345w
_journal_volume 44
_journal_year 2005
_chemical_formula_moiety 'C36 H38 B9 Mn O3 P2 Pt  C H2 Cl2'
_chemical_formula_sum 'C37 H40 B9 Cl2 Mn O3 P2 Pt'
_chemical_formula_weight 1012.85
_space_group_IT_number 2
_symmetry_cell_setting triclinic
_symmetry_space_group_name_Hall '-P 1'
_symmetry_space_group_name_H-M 'P -1'
_cell_angle_alpha 103.014(17)
_cell_angle_beta 95.691(17)
_cell_angle_gamma 113.966(17)
_cell_formula_units_Z 2
_cell_length_a 10.571(2)
_cell_length_b 12.0680(19)
_cell_length_c 18.590(4)
_cell_measurement_temperature 173(2)
_cell_volume 2062.5(7)
_diffrn_ambient_temperature 173(2)
_exptl_crystal_density_diffrn 1.631
_cod_duplicate_entry 4300793
_cod_database_code 4300270

loop_
_symmetry_equiv_pos_as_xyz
'x, y, z'
'-x, -y, -z'

loop_
_atom_site_label
_atom_site_type_symbol
_atom_site_fract_x
_atom_site_fract_y
_atom_site_fract_z
_atom_site_U_iso_or_equiv
_atom_site_adp_type
_atom_site_occupancy
_atom_site_symmetry_multiplicity
_atom_site_calc_flag
_atom_site_refinement_flags
_atom_site_disorder_assembly
_atom_site_disorder_group
Mn Mn 2.13880(10) 0.71776(9) 1.15881(5) 0.0194(2) Uani 1 1 d . . .
C2 C 2.2657(7) 0.6478(6) 1.2070(3) 0.0190(14) Uani 1 1 d . . .
B3 B 2.0751(8) 0.8256(7) 1.2435(4) 0.0206(16) Uani 1 1 d . . .
H3 H 2.002(7) 0.876(6) 1.242(4) 0.025 Uiso 1 1 d . . .
B4 B 2.1222(9) 0.5847(7) 1.2334(4) 0.0236(17) Uani 1 1 d . . .
H4 H 2.061(7) 0.484(7) 1.218(4) 0.028 Uiso 1 1 d . . .
B5 B 2.3505(8) 0.7935(7) 1.2535(4) 0.0205(16) Uani 1 1 d . . .
H5 H 2.471(7) 0.849(6) 1.250(4) 0.025 Uiso 1 1 d . . .
B6 B 2.2492(8) 0.8801(6) 1.2759(4) 0.0214(16) Uani 1 1 d D . .
H6 H 2.314(4) 0.983(2) 1.295(3) 0.026 Uiso 1 1 d D . .
B7 B 2.0190(9) 0.6775(7) 1.2564(4) 0.0217(17) Uani 1 1 d . . .
H7 H 1.914(7) 0.628(6) 1.250(4) 0.026 Uiso 1 1 d . . .
B8 B 2.2900(8) 0.6694(7) 1.3006(4) 0.0221(17) Uani 1 1 d . . .
H8 H 2.346(7) 0.629(6) 1.327(4) 0.026 Uiso 1 1 d . . .
B9 B 2.1293(8) 0.8126(7) 1.3350(4) 0.0222(17) Uani 1 1 d . . .
H9 H 2.102(7) 0.869(6) 1.379(4) 0.027 Uiso 1 1 d . . .
B10 B 2.1379(9) 0.6711(8) 1.3292(5) 0.0262(18) Uani 1 1 d . . .
H10 H 2.106(7) 0.628(7) 1.371(4) 0.031 Uiso 1 1 d . . .
B11 B 2.2971(9) 0.8161(7) 1.3448(4) 0.0228(17) Uani 1 1 d . . .
H11 H 2.378(7) 0.879(6) 1.395(4) 0.027 Uiso 1 1 d . . .
C11 C 2.2609(7) 0.7488(7) 1.0957(4) 0.0258(16) Uani 1 1 d . . .
O11 O 2.3367(5) 0.7705(5) 1.0551(3) 0.0381(13) Uani 1 1 d . . .
C12 C 2.0538(7) 0.7897(7) 1.1104(4) 0.0266(16) Uani 1 1 d . . .
O12 O 1.9966(6) 0.8267(5) 1.0727(3) 0.0411(14) Uani 1 1 d . . .
C13 C 2.0036(7) 0.5712(7) 1.0967(4) 0.0242(15) Uani 1 1 d . . .
O13 O 1.9110(5) 0.4784(5) 1.0594(3) 0.0359(13) Uani 1 1 d . . .
C21 C 2.3372(7) 0.5786(6) 1.1636(4) 0.0210(14) Uani 1 1 d . . .
C22 C 2.4796(7) 0.6141(7) 1.1863(4) 0.0278(16) Uani 1 1 d . . .
H22A H 2.5329 0.6832 1.2303 0.033 Uiso 1 1 calc R . .
C23 C 2.5475(8) 0.5511(7) 1.1463(4) 0.0346(18) Uani 1 1 d . . .
H23A H 2.6459 0.5779 1.1635 0.042 Uiso 1 1 calc R . .
C24 C 2.4738(9) 0.4507(8) 1.0824(4) 0.0394(19) Uani 1 1 d . . .
H24A H 2.5201 0.4077 1.0551 0.047 Uiso 1 1 calc R . .
C25 C 2.3289(9) 0.4133(8) 1.0584(4) 0.040(2) Uani 1 1 d . . .
H25A H 2.2764 0.3447 1.0140 0.048 Uiso 1 1 calc R . .
C26 C 2.2615(8) 0.4754(7) 1.0986(4) 0.0317(17) Uani 1 1 d . . .
H26A H 2.1627 0.4478 1.0821 0.038 Uiso 1 1 calc R . .
Pt Pt 2.21613(3) 1.04475(3) 1.264162(15) 0.01967(9) Uani 1 1 d D . .
P1 P 2.38911(18) 1.23958(16) 1.28340(10) 0.0200(4) Uani 1 1 d . . .
C71 C 2.3163(7) 1.3452(6) 1.2635(4) 0.0251(15) Uani 1 1 d . . .
H71A H 2.2975 1.3883 1.3103 0.030 Uiso 1 1 calc R . .
H71B H 2.3851 1.4108 1.2449 0.030 Uiso 1 1 calc R . .
C72 C 2.1794(7) 1.2681(6) 1.2041(4) 0.0248(15) Uani 1 1 d . . .
H72A H 2.2005 1.2415 1.1541 0.030 Uiso 1 1 calc R . .
H72B H 2.1279 1.3199 1.2004 0.030 Uiso 1 1 calc R . .
C31 C 2.5047(7) 1.2332(6) 1.2183(4) 0.0219(15) Uani 1 1 d . . .
C32 C 2.4724(8) 1.1189(7) 1.1641(4) 0.0266(16) Uani 1 1 d . . .
H32A H 2.3897 1.0445 1.1610 0.032 Uiso 1 1 calc R . .
C33 C 2.5619(8) 1.1148(7) 1.1150(4) 0.0345(18) Uani 1 1 d . . .
H33A H 2.5394 1.0377 1.0775 0.041 Uiso 1 1 calc R . .
C34 C 2.6829(8) 1.2215(7) 1.1201(4) 0.0306(17) Uani 1 1 d . . .
H34A H 2.7443 1.2176 1.0867 0.037 Uiso 1 1 calc R . .
C35 C 2.7157(8) 1.3340(8) 1.1734(4) 0.0362(18) Uani 1 1 d . . .
H35A H 2.7995 1.4075 1.1767 0.043 Uiso 1 1 calc R . .
C36 C 2.6272(7) 1.3400(7) 1.2220(4) 0.0302(16) Uani 1 1 d . . .
H36A H 2.6501 1.4182 1.2586 0.036 Uiso 1 1 calc R . .
C41 C 2.5035(7) 1.3176(7) 1.3759(4) 0.0260(16) Uani 1 1 d . . .
C42 C 2.5716(9) 1.4516(7) 1.4015(4) 0.040(2) Uani 1 1 d . . .
H42A H 2.5541 1.4993 1.3710 0.048 Uiso 1 1 calc R . .
C43 C 2.6643(9) 1.5128(8) 1.4715(5) 0.050(2) Uani 1 1 d . . .
H43A H 2.7101 1.6028 1.4890 0.061 Uiso 1 1 calc R . .
C44 C 2.6897(9) 1.4446(8) 1.5151(4) 0.042(2) Uani 1 1 d . . .
H44A H 2.7561 1.4874 1.5621 0.051 Uiso 1 1 calc R . .
C45 C 2.6208(9) 1.3148(8) 1.4922(4) 0.044(2) Uani 1 1 d . . .
H45A H 2.6362 1.2681 1.5241 0.052 Uiso 1 1 calc R . .
C46 C 2.5281(8) 1.2515(8) 1.4218(4) 0.0348(18) Uani 1 1 d . . .
H46A H 2.4815 1.1614 1.4056 0.042 Uiso 1 1 calc R . .
P2 P 2.07126(18) 1.12942(17) 1.23147(10) 0.0220(4) Uani 1 1 d . . .
C51 C 2.0095(7) 1.1863(6) 1.3131(4) 0.0251(15) Uani 1 1 d . . .
C52 C 2.0382(8) 1.1604(8) 1.3799(4) 0.0349(18) Uani 1 1 d . . .
H52A H 2.0881 1.1108 1.3826 0.042 Uiso 1 1 calc R . .
C53 C 1.9948(9) 1.2064(9) 1.4426(5) 0.049(2) Uani 1 1 d . . .
H53A H 2.0131 1.1871 1.4882 0.059 Uiso 1 1 calc R . .
C54 C 1.9253(10) 1.2800(10) 1.4394(5) 0.057(3) Uani 1 1 d . . .
H54A H 1.8973 1.3129 1.4831 0.068 Uiso 1 1 calc R . .
C55 C 1.8957(10) 1.3065(10) 1.3729(5) 0.061(3) Uani 1 1 d . . .
H55A H 1.8469 1.3571 1.3709 0.073 Uiso 1 1 calc R . .
C56 C 1.9370(9) 1.2596(8) 1.3099(5) 0.042(2) Uani 1 1 d . . .
H56A H 1.9161 1.2772 1.2640 0.051 Uiso 1 1 calc R . .
C61 C 1.9167(7) 1.0367(6) 1.1549(4) 0.0222(14) Uani 1 1 d . . .
C62 C 1.9166(8) 1.0535(7) 1.0828(4) 0.0297(16) Uani 1 1 d . . .
H62A H 1.9976 1.1167 1.0735 0.036 Uiso 1 1 calc R . .
C63 C 1.7985(8) 0.9779(7) 1.0251(4) 0.0334(18) Uani 1 1 d . . .
H63A H 1.7976 0.9899 0.9763 0.040 Uiso 1 1 calc R . .
C64 C 1.6823(8) 0.8854(8) 1.0384(4) 0.0380(19) Uani 1 1 d . . .
H64A H 1.6020 0.8326 0.9983 0.046 Uiso 1 1 calc R . .
C65 C 1.6808(8) 0.8682(7) 1.1096(5) 0.0378(19) Uani 1 1 d . . .
H65A H 1.5990 0.8054 1.1186 0.045 Uiso 1 1 calc R . .
C66 C 1.7989(7) 0.9428(7) 1.1677(5) 0.0337(18) Uani 1 1 d . . .
H66A H 1.7993 0.9298 1.2163 0.040 Uiso 1 1 calc R . .
C100 C 2.3202(13) 1.1343(17) 1.6065(6) 0.131(7) Uani 0.856(19) 1 d P A 1
H100 H 2.4203 1.1985 1.6175 0.158 Uiso 0.856(19) 1 calc PR A 1
H101 H 2.3164 1.0702 1.6324 0.158 Uiso 0.856(19) 1 calc PR A 1
Cl1A Cl 2.2661(4) 1.0617(6) 1.51110(17) 0.083(2) Uani 0.856(19) 1 d P A 1
C101 C 2.3202(13) 1.1343(17) 1.6065(6) 0.131(7) Uani 0.144(19) 1 d P A 2
H102 H 2.4194 1.1800 1.6356 0.158 Uiso 0.144(19) 1 calc PR A 2
H103 H 2.2807 1.0458 1.6087 0.158 Uiso 0.144(19) 1 calc PR A 2
Cl1B Cl 2.314(6) 1.137(6) 1.514(2) 0.122(14) Uiso 0.144(19) 1 d P A 2
Cl2 Cl 2.2207(3) 1.2076(4) 1.64342(16) 0.0904(11) Uani 1 1 d . . .

loop_
_atom_site_aniso_label
_atom_site_aniso_U_11
_atom_site_aniso_U_22
_atom_site_aniso_U_33
_atom_site_aniso_U_23
_atom_site_aniso_U_13
_atom_site_aniso_U_12
Mn 0.0184(5) 0.0163(5) 0.0213(5) 0.0055(4) 0.0024(4) 0.0060(4)
C2 0.017(3) 0.019(3) 0.022(3) 0.005(3) -0.001(3) 0.009(3)
B3 0.030(4) 0.011(4) 0.020(4) 0.002(3) 0.011(3) 0.007(3)
B4 0.028(4) 0.015(4) 0.025(4) 0.003(3) 0.005(3) 0.008(4)
B5 0.025(4) 0.012(4) 0.021(4) 0.005(3) 0.000(3) 0.006(3)
B6 0.021(4) 0.003(3) 0.034(4) 0.000(3) 0.004(3) 0.002(3)
B7 0.026(4) 0.018(4) 0.025(4) 0.011(3) 0.010(3) 0.009(4)
B8 0.025(4) 0.018(4) 0.017(4) 0.005(3) -0.001(3) 0.005(3)
B9 0.025(4) 0.015(4) 0.020(4) 0.002(3) -0.001(3) 0.004(3)
B10 0.032(5) 0.022(4) 0.025(4) 0.006(3) 0.005(4) 0.013(4)
B11 0.027(4) 0.016(4) 0.025(4) 0.007(3) 0.001(3) 0.011(4)
C11 0.022(4) 0.028(4) 0.026(4) 0.009(3) -0.001(3) 0.010(3)
O11 0.029(3) 0.050(4) 0.032(3) 0.016(3) 0.009(2) 0.011(3)
C12 0.030(4) 0.024(4) 0.024(4) 0.000(3) 0.006(3) 0.014(3)
O12 0.062(4) 0.042(3) 0.030(3) 0.008(3) -0.002(3) 0.037(3)
C13 0.020(4) 0.028(4) 0.027(4) 0.012(3) 0.008(3) 0.009(3)
O13 0.028(3) 0.032(3) 0.028(3) 0.003(2) 0.002(2) -0.001(3)
C21 0.026(4) 0.017(3) 0.022(3) 0.008(3) 0.005(3) 0.010(3)
C22 0.029(4) 0.019(4) 0.041(4) 0.014(3) 0.011(3) 0.013(3)
C23 0.027(4) 0.036(4) 0.050(5) 0.022(4) 0.014(4) 0.016(4)
C24 0.052(5) 0.039(5) 0.040(5) 0.009(4) 0.019(4) 0.032(4)
C25 0.058(6) 0.042(5) 0.024(4) 0.002(3) 0.011(4) 0.029(4)
C26 0.032(4) 0.037(4) 0.031(4) 0.014(3) 0.008(3) 0.018(4)
Pt 0.01971(14) 0.01366(13) 0.02464(14) 0.00578(10) 0.00389(10) 0.00650(10)
P1 0.0204(9) 0.0143(8) 0.0252(9) 0.0056(7) 0.0048(7) 0.0077(7)
C71 0.020(4) 0.012(3) 0.040(4) 0.002(3) 0.003(3) 0.009(3)
C72 0.023(4) 0.023(4) 0.032(4) 0.012(3) 0.006(3) 0.012(3)
C31 0.023(4) 0.024(4) 0.022(3) 0.008(3) 0.003(3) 0.013(3)
C32 0.027(4) 0.021(4) 0.032(4) 0.006(3) 0.009(3) 0.011(3)
C33 0.043(5) 0.032(4) 0.028(4) 0.005(3) 0.012(3) 0.017(4)
C34 0.030(4) 0.046(5) 0.025(4) 0.015(3) 0.014(3) 0.022(4)
C35 0.028(4) 0.036(5) 0.046(5) 0.019(4) 0.012(4) 0.011(4)
C36 0.025(4) 0.026(4) 0.034(4) 0.006(3) 0.012(3) 0.007(3)
C41 0.026(4) 0.027(4) 0.018(3) -0.001(3) 0.001(3) 0.010(3)
C42 0.045(5) 0.027(4) 0.034(4) 0.003(3) -0.002(4) 0.009(4)
C43 0.046(5) 0.033(5) 0.047(5) -0.011(4) -0.008(4) 0.009(4)
C44 0.041(5) 0.045(5) 0.025(4) -0.005(4) -0.004(4) 0.013(4)
C45 0.052(5) 0.052(6) 0.031(4) 0.017(4) 0.007(4) 0.025(5)
C46 0.038(5) 0.032(4) 0.028(4) 0.007(3) 0.008(3) 0.010(4)
P2 0.0203(9) 0.0216(9) 0.0270(9) 0.0101(8) 0.0062(7) 0.0100(8)
C51 0.024(4) 0.022(4) 0.028(4) 0.004(3) 0.001(3) 0.011(3)
C52 0.028(4) 0.041(5) 0.033(4) 0.008(4) 0.008(3) 0.013(4)
C53 0.044(5) 0.080(7) 0.030(4) 0.019(4) 0.014(4) 0.032(5)
C54 0.056(6) 0.080(7) 0.038(5) 0.003(5) 0.020(4) 0.039(6)
C55 0.054(6) 0.082(8) 0.063(6) 0.013(6) 0.028(5) 0.047(6)
C56 0.046(5) 0.052(5) 0.041(5) 0.012(4) 0.015(4) 0.033(5)
C61 0.017(3) 0.027(4) 0.026(4) 0.012(3) 0.006(3) 0.012(3)
C62 0.027(4) 0.031(4) 0.037(4) 0.012(3) 0.011(3) 0.017(3)
C63 0.041(5) 0.040(5) 0.026(4) 0.008(3) -0.001(3) 0.028(4)
C64 0.035(5) 0.037(5) 0.040(5) 0.006(4) -0.006(4) 0.020(4)
C65 0.025(4) 0.030(4) 0.054(5) 0.016(4) -0.001(4) 0.007(4)
C66 0.023(4) 0.036(4) 0.048(5) 0.018(4) 0.007(3) 0.016(4)
C100 0.068(8) 0.238(19) 0.054(7) -0.051(9) -0.018(6) 0.090(11)
Cl1A 0.067(2) 0.084(4) 0.0408(19) -0.0114(17) 0.0102(15) -0.005(2)
C101 0.068(8) 0.238(19) 0.054(7) -0.051(9) -0.018(6) 0.090(11)
Cl2 0.0576(18) 0.140(3) 0.0683(18) -0.0010(18) 0.0039(14) 0.058(2)

loop_
_geom_bond_atom_site_label_1
_geom_bond_atom_site_label_2
_geom_bond_distance
_geom_bond_site_symmetry_2
_geom_bond_publ_flag
Mn C13 1.789(7) . ?
Mn C12 1.788(7) . ?
Mn C11 1.814(7) . ?
Mn C2 2.083(6) . ?
Mn B3 2.151(7) . ?
Mn B4 2.314(8) . ?
Mn B7 2.342(8) . ?
Mn B6 2.379(8) . ?
Mn B5 2.403(7) . ?
C2 C21 1.500(9) . ?
C2 B4 1.580(10) . ?
C2 B5 1.589(10) . ?
C2 B8 1.678(9) . ?
B3 H3 1.16(7) . ?
B3 B6 1.673(11) . ?
B3 B7 1.721(10) . ?
B3 B9 1.801(10) . ?
B3 Pt 2.365(7) . ?
B4 B10 1.804(11) . ?
B4 B8 1.807(11) . ?
B4 B7 1.871(11) . ?
B5 B6 1.794(10) . ?
B5 B8 1.829(10) . ?
B5 B11 1.839(11) . ?
B6 H6 1.10(2) . ?
B6 B11 1.768(10) . ?
B6 B9 1.821(11) . ?
B6 Pt 2.205(7) . ?
B7 B9 1.788(11) . ?
B7 B10 1.791(11) . ?
B8 B11 1.744(11) . ?
B8 B10 1.749(12) . ?
B9 B10 1.727(11) . ?
B9 B11 1.747(11) . ?
B10 B11 1.806(11) . ?
C11 O11 1.148(8) . ?
C12 O12 1.154(8) . ?
C13 O13 1.149(8) . ?
C21 C22 1.378(9) . ?
C21 C26 1.404(10) . ?
C22 C23 1.392(10) . ?
C23 C24 1.375(11) . ?
C24 C25 1.400(11) . ?
C25 C26 1.385(10) . ?
Pt H6 1.63(4) . ?
Pt P1 2.2358(19) . ?
Pt H3 2.27(7) . ?
Pt P2 2.2639(18) . ?
P1 C41 1.800(7) . ?
P1 C31 1.815(7) . ?
P1 C71 1.819(6) . ?
C71 C72 1.519(9) . ?
C72 P2 1.820(7) . ?
C31 C36 1.389(10) . ?
C31 C32 1.400(9) . ?
C32 C33 1.385(10) . ?
C33 C34 1.374(10) . ?
C34 C35 1.374(11) . ?
C35 C36 1.375(10) . ?
C41 C46 1.364(10) . ?
C41 C42 1.414(10) . ?
C42 C43 1.387(11) . ?
C43 C44 1.359(12) . ?
C44 C45 1.369(12) . ?
C45 C46 1.395(11) . ?
P2 C61 1.812(7) . ?
P2 C51 1.814(7) . ?
C51 C52 1.382(10) . ?
C51 C56 1.393(10) . ?
C52 C53 1.379(11) . ?
C53 C54 1.370(12) . ?
C54 C55 1.383(13) . ?
C55 C56 1.375(12) . ?
C61 C66 1.388(10) . ?
C61 C62 1.400(9) . ?
C62 C63 1.382(10) . ?
C63 C64 1.373(11) . ?
C64 C65 1.387(11) . ?
C65 C66 1.385(10) . ?
C100 Cl1A 1.711(11) . ?
C100 Cl2 1.728(12) . ?
